data_7152642
loop_
_publ_author_name
'Grzegorzek, Norbert'
'Latos-Gra\.zy\'nski, Lechos\/law'
'Szterenberg, Ludmi\/la'

_publ_section_title
;
 Regioselective phosphorylation and thiophosphorylation of N-confused
 porphyrin: a route to hybrid carbaporphyrinoids.
;
_journal_issue 40
_journal_name_full 'Organic &amp; biomolecular chemistry'
_journal_page_first 8064
_journal_page_last 8075
_journal_paper_doi 10.1039/c2ob26019k
_journal_volume 10
_journal_year 2012
_chemical_formula_moiety 'C72 H56 N4 O2 P2, 3.25(C H2 Cl2)'
_chemical_formula_sum 'C75.25 H62.5 Cl6.5 N4 O2 P2'
_chemical_formula_weight 1347.16
_chemical_name_common
;
5,10,15,20-tetratolyl-2-aza-3,21-bis(diphenylphosphoryl)-21- carbaporphiryn 3.25 
dichloromethane solvate
;
_chemical_name_systematic
;
5,10,15,20-tetratolyl-2-aza-3,21-bis(diphenylphosphoryl)-21-carbaporphiryn
3.25 dichloromethane solvate
;
_space_group_IT_number 14
_symmetry_space_group_name_Hall '-P 2yn'
_symmetry_space_group_name_H-M 'P 1 21/n 1'
_atom_sites_solution_hydrogens geom
_atom_sites_solution_primary direct
_atom_sites_solution_secondary difmap
_audit_creation_method SHELXL-97
_audit_update_record
;
2012-03-19 # Formatted by publCIF
;
_cell_angle_alpha 90.00
_cell_angle_beta 97.554(4)
_cell_angle_gamma 90.00
_cell_formula_units_Z 4
_cell_length_a 15.2071(6)
_cell_length_b 31.4686(13)
_cell_length_c 15.2236(6)
_cell_measurement_temperature 100(2)
_cell_volume 7222.0(5)
_computing_structure_refinement 'SHELXL-97 (Sheldrick, 1997)'
_computing_structure_solution 'SHELXS-97 (Sheldrick, 1990)'
_diffrn_ambient_temperature 100(2)
_diffrn_measured_fraction_theta_full 0.971
_diffrn_measured_fraction_theta_max 0.692
_diffrn_radiation_monochromator graphite
_diffrn_radiation_source 'fine-focus sealed tube'
_diffrn_radiation_type MoK\a
_diffrn_radiation_wavelength 0.71073
_diffrn_reflns_av_R_equivalents 0.1429
_diffrn_reflns_av_sigmaI/netI 0.2724
_diffrn_reflns_limit_h_max 16
_diffrn_reflns_limit_h_min -16
_diffrn_reflns_limit_k_max 39
_diffrn_reflns_limit_k_min -38
_diffrn_reflns_limit_l_max 17
_diffrn_reflns_limit_l_min -20
_diffrn_reflns_number 47788
_diffrn_reflns_theta_full 25.00
_diffrn_reflns_theta_max 30.09
_diffrn_reflns_theta_min 4.54
_exptl_absorpt_coefficient_mu 0.348
_exptl_absorpt_correction_type none
_exptl_crystal_colour green
_exptl_crystal_density_diffrn 1.239
_exptl_crystal_density_method 'not measured'
_exptl_crystal_F_000 2794
_exptl_crystal_size_max 0.18
_exptl_crystal_size_mid 0.16
_exptl_crystal_size_min 0.08
_platon_squeeze_details
;
The assymetric part of unit cell contains 3.25 dichloromethane molecules from wchich 1.25
have been treated as a diffuse contribution to the overall scattering
without specific atom positions by SQUEEZE/PLATON.

Refinement of F^2^ against ALL reflections. The weighted R-factor wR and
goodness of fit S are based on F^2^, conventional R-factors R are based
on F, with F set to zero for negative F^2^. The threshold expression of
F^2^ > 2sigma(F^2^) is used only for calculating R-factors(gt) etc. and is
not relevant to the choice of reflections for refinement. R-factors based
on F^2^ are statistically about twice as large as those based on F, and R-
factors based on ALL data will be even larger.
;
_refine_diff_density_max 0.553
_refine_diff_density_min -0.571
_refine_diff_density_rms 0.081
_refine_ls_extinction_method none
_refine_ls_goodness_of_fit_ref 1.013
_refine_ls_hydrogen_treatment constr
_refine_ls_matrix_type full
_refine_ls_number_parameters 781
_refine_ls_number_reflns 14729
_refine_ls_number_restraints 0
_refine_ls_restrained_S_all 1.013
_refine_ls_R_factor_all 0.2110
_refine_ls_R_factor_gt 0.0996
_refine_ls_shift/su_max 0.000
_refine_ls_shift/su_mean 0.000
_refine_ls_structure_factor_coef Fsqd
_refine_ls_weighting_details 'calc w=1/[\s^2^(Fo^2^)+(0.0740P)^2^+0.0000P] where P=(Fo^2^+2Fc^2^)/3'
_refine_ls_weighting_scheme calc
_refine_ls_wR_factor_gt 0.2146
_refine_ls_wR_factor_ref 0.2344
_reflns_number_gt 5305
_reflns_number_total 14729
_reflns_threshold_expression >2sigma(I)
_cod_data_source_file c2ob26019k.txt
_cod_data_source_block test-sr
_cod_original_sg_symbol_H-M P21/n
_cod_original_formula_sum 'C75.25 H62.50 Cl6.50 N4 O2 P2'
_cod_database_code 7152642

loop_
_symmetry_equiv_pos_as_xyz
'x, y, z'
'-x+1/2, y+1/2, -z+1/2'
'-x, -y, -z'
'x-1/2, -y-1/2, z-1/2'

loop_
_atom_site_label
_atom_site_type_symbol
_atom_site_fract_x
_atom_site_fract_y
_atom_site_fract_z
_atom_site_U_iso_or_equiv
_atom_site_adp_type
_atom_site_occupancy
_atom_site_symmetry_multiplicity
_atom_site_calc_flag
_atom_site_refinement_flags
P1 P 0.96075(9) 0.08691(5) 0.09790(9) 0.0322(4) Uani 1 1 d .
P2 P 1.16075(9) 0.17972(5) 0.38502(10) 0.0379(4) Uani 1 1 d .
O1 O 0.9371(2) 0.04109(11) 0.1071(2) 0.0358(9) Uani 1 1 d .
O2 O 1.2103(2) 0.21674(12) 0.3571(2) 0.0474(11) Uani 1 1 d .
N2 N 0.9984(3) 0.17324(13) 0.2952(3) 0.0321(10) Uani 1 1 d .
N22 N 1.0801(3) 0.02798(13) 0.2478(3) 0.0321(11) Uani 1 1 d .
H22 H 1.0383 0.0383 0.2743 0.038 Uiso 1 1 calc R
N23 N 0.8933(3) -0.00669(14) 0.2442(3) 0.0344(11) Uani 1 1 d .
H23N H 0.9103 0.0165 0.2217 0.041 Uiso 1 1 calc R
N24 N 0.8162(3) 0.08044(14) 0.2414(3) 0.0344(11) Uani 1 1 d .
C1 C 0.9455(3) 0.14808(17) 0.2346(3) 0.0338(13) Uani 1 1 d .
C3 C 1.0791(4) 0.15736(17) 0.3000(3) 0.0347(13) Uani 1 1 d .
C4 C 1.0828(3) 0.12104(15) 0.2405(3) 0.0270(12) Uani 1 1 d .
C5 C 1.1589(3) 0.09481(17) 0.2317(3) 0.0312(13) Uani 1 1 d .
C6 C 1.1489(3) 0.05139(17) 0.2195(3) 0.0327(13) Uani 1 1 d .
C7 C 1.2044(3) 0.02171(17) 0.1805(3) 0.0351(13) Uani 1 1 d .
H7 H 1.2559 0.0282 0.1564 0.042 Uiso 1 1 calc R
C8 C 1.1684(3) -0.01718(18) 0.1853(3) 0.0341(13) Uani 1 1 d .
H8 H 1.1909 -0.0423 0.1650 0.041 Uiso 1 1 calc R
C9 C 1.0890(3) -0.01334(17) 0.2272(3) 0.0331(13) Uani 1 1 d .
C10 C 1.0318(3) -0.04669(17) 0.2466(3) 0.0326(13) Uani 1 1 d .
C11 C 0.9462(3) -0.04232(17) 0.2642(3) 0.0340(13) Uani 1 1 d .
C12 C 0.8926(4) -0.07202(18) 0.3045(3) 0.0369(14) Uani 1 1 d .
H12 H 0.9113 -0.0986 0.3264 0.044 Uiso 1 1 calc R
C13 C 0.8111(4) -0.05562(17) 0.3061(4) 0.0389(14) Uani 1 1 d .
H13 H 0.7645 -0.0688 0.3292 0.047 Uiso 1 1 calc R
C14 C 0.8085(4) -0.01429(17) 0.2661(3) 0.0402(14) Uani 1 1 d .
C15 C 0.7344(3) 0.01316(17) 0.2519(4) 0.0358(13) Uani 1 1 d .
C16 C 0.7405(4) 0.05682(18) 0.2299(3) 0.0387(14) Uani 1 1 d .
C17 C 0.6668(4) 0.08308(18) 0.1933(3) 0.0378(14) Uani 1 1 d .
H17 H 0.6084 0.0743 0.1780 0.045 Uiso 1 1 calc R
C18 C 0.6985(3) 0.12277(19) 0.1855(3) 0.0364(14) Uani 1 1 d .
H18 H 0.6662 0.1466 0.1645 0.044 Uiso 1 1 calc R
C19 C 0.7911(3) 0.12099(17) 0.2155(3) 0.0329(13) Uani 1 1 d .
C20 C 0.8501(3) 0.15552(17) 0.2238(3) 0.0314(13) Uani 1 1 d .
C21 C 0.9948(3) 0.11677(15) 0.1974(3) 0.0273(12) Uani 1 1 d .
C22 C 0.8677(3) 0.11439(18) 0.0359(3) 0.0345(13) Uani 1 1 d .
C23 C 0.8691(4) 0.1575(2) 0.0166(3) 0.0453(15) Uani 1 1 d .
H23 H 0.9196 0.1732 0.0360 0.054 Uiso 1 1 calc R
C24 C 0.7966(4) 0.1775(2) -0.0310(4) 0.0566(18) Uani 1 1 d .
H24 H 0.7988 0.2063 -0.0439 0.068 Uiso 1 1 calc R
C25 C 0.7220(5) 0.1542(3) -0.0589(4) 0.072(2) Uani 1 1 d .
H25 H 0.6725 0.1676 -0.0893 0.087 Uiso 1 1 calc R
C26 C 0.7195(4) 0.1095(3) -0.0414(4) 0.0616(19) Uani 1 1 d .
H26 H 0.6695 0.0935 -0.0615 0.074 Uiso 1 1 calc R
C27 C 0.7930(4) 0.0906(2) 0.0059(4) 0.0485(16) Uani 1 1 d .
H27 H 0.7923 0.0616 0.0178 0.058 Uiso 1 1 calc R
C28 C 1.0513(3) 0.09205(17) 0.0345(3) 0.0316(13) Uani 1 1 d .
C29 C 1.0952(4) 0.13093(18) 0.0248(4) 0.0416(15) Uani 1 1 d .
H29 H 1.0752 0.1555 0.0498 0.050 Uiso 1 1 calc R
C30 C 1.1684(4) 0.1329(2) -0.0220(4) 0.0436(15) Uani 1 1 d .
H30 H 1.1966 0.1588 -0.0276 0.052 Uiso 1 1 calc R
C31 C 1.1985(4) 0.0976(2) -0.0593(4) 0.0420(15) Uani 1 1 d .
H31 H 1.2474 0.0992 -0.0900 0.050 Uiso 1 1 calc R
C32 C 1.1564(3) 0.05922(19) -0.0517(3) 0.0398(14) Uani 1 1 d .
H32 H 1.1769 0.0350 -0.0777 0.048 Uiso 1 1 calc R
C33 C 1.0838(3) 0.05648(17) -0.0056(3) 0.0345(13) Uani 1 1 d .
H33 H 1.0561 0.0304 -0.0014 0.041 Uiso 1 1 calc R
C34 C 1.2313(4) 0.1378(2) 0.4327(4) 0.0470(16) Uani 1 1 d .
C35 C 1.3211(4) 0.1486(3) 0.4634(4) 0.077(2) Uani 1 1 d .
H35 H 1.3417 0.1758 0.4542 0.092 Uiso 1 1 calc R
C36 C 1.3784(6) 0.1185(4) 0.5074(5) 0.108(4) Uani 1 1 d .
H36 H 1.4362 0.1258 0.5297 0.130 Uiso 1 1 calc R
C37 C 1.3473(8) 0.0771(4) 0.5172(6) 0.108(4) Uani 1 1 d .
H37 H 1.3860 0.0568 0.5447 0.129 Uiso 1 1 calc R
C38 C 1.2602(7) 0.0654(3) 0.4872(5) 0.088(3) Uani 1 1 d .
H38 H 1.2406 0.0377 0.4934 0.106 Uiso 1 1 calc R
C39 C 1.2027(4) 0.0969(3) 0.4470(4) 0.063(2) Uani 1 1 d .
H39 H 1.1435 0.0901 0.4295 0.076 Uiso 1 1 calc R
C40 C 1.0982(3) 0.19412(17) 0.4725(3) 0.0322(13) Uani 1 1 d .
C41 C 1.1177(3) 0.23249(19) 0.5139(4) 0.0416(14) Uani 1 1 d .
H41 H 1.1586 0.2506 0.4932 0.050 Uiso 1 1 calc R
C42 C 1.0763(4) 0.2444(2) 0.5869(4) 0.0491(16) Uani 1 1 d .
H42 H 1.0892 0.2707 0.6137 0.059 Uiso 1 1 calc R
C43 C 1.0173(4) 0.2179(2) 0.6193(4) 0.0488(16) Uani 1 1 d .
H43 H 0.9911 0.2256 0.6688 0.059 Uiso 1 1 calc R
C44 C 0.9964(4) 0.1786(2) 0.5770(4) 0.0482(16) Uani 1 1 d .
H44 H 0.9546 0.1608 0.5974 0.058 Uiso 1 1 calc R
C45 C 1.0372(3) 0.16658(18) 0.5062(4) 0.0403(14) Uani 1 1 d .
H45 H 1.0249 0.1402 0.4800 0.048 Uiso 1 1 calc R
C51 C 1.2467(3) 0.11404(16) 0.2327(3) 0.0304(12) Uani 1 1 d .
C52 C 1.3226(3) 0.09205(17) 0.2707(4) 0.0386(14) Uani 1 1 d .
H52 H 1.3169 0.0649 0.2934 0.046 Uiso 1 1 calc R
C53 C 1.4073(4) 0.1107(2) 0.2747(4) 0.0494(16) Uani 1 1 d .
H53 H 1.4570 0.0957 0.2997 0.059 Uiso 1 1 calc R
C54 C 1.4173(3) 0.15189(19) 0.2412(4) 0.0450(15) Uani 1 1 d .
C55 C 1.3412(4) 0.17213(19) 0.2029(4) 0.0486(16) Uani 1 1 d .
H55 H 1.3465 0.1990 0.1787 0.058 Uiso 1 1 calc R
C56 C 1.2586(3) 0.15466(17) 0.1989(3) 0.0355(13) Uani 1 1 d .
H56 H 1.2095 0.1700 0.1733 0.043 Uiso 1 1 calc R
C57 C 1.5059(4) 0.1730(2) 0.2486(7) 0.103(3) Uani 1 1 d .
H57A H 1.5493 0.1554 0.2826 0.155 Uiso 1 1 calc R
H57B H 1.5030 0.2000 0.2776 0.155 Uiso 1 1 calc R
H57C H 1.5223 0.1772 0.1905 0.155 Uiso 1 1 calc R
C101 C 1.0693(3) -0.09051(17) 0.2479(3) 0.0366(14) Uani 1 1 d .
C102 C 1.1515(3) -0.10046(18) 0.2929(4) 0.0400(14) Uani 1 1 d .
H102 H 1.1848 -0.0795 0.3251 0.048 Uiso 1 1 calc R
C103 C 1.1853(4) -0.14148(19) 0.2905(4) 0.0435(15) Uani 1 1 d .
H103 H 1.2411 -0.1475 0.3207 0.052 Uiso 1 1 calc R
C104 C 1.1377(4) -0.17330(18) 0.2442(4) 0.0397(14) Uani 1 1 d .
C105 C 1.0575(4) -0.16325(18) 0.1978(4) 0.0453(15) Uani 1 1 d .
H105 H 1.0260 -0.1842 0.1641 0.054 Uiso 1 1 calc R
C106 C 1.0211(4) -0.12278(16) 0.1992(4) 0.0370(14) Uani 1 1 d .
H106 H 0.9655 -0.1171 0.1682 0.044 Uiso 1 1 calc R
C107 C 1.1757(4) -0.21704(18) 0.2428(4) 0.0570(18) Uani 1 1 d .
H10A H 1.1316 -0.2361 0.2143 0.085 Uiso 1 1 calc R
H10B H 1.1939 -0.2264 0.3025 0.085 Uiso 1 1 calc R
H10C H 1.2260 -0.2167 0.2108 0.085 Uiso 1 1 calc R
C151 C 0.6471(3) -0.00432(17) 0.2620(4) 0.0357(13) Uani 1 1 d .
C152 C 0.6168(4) -0.0418(2) 0.2216(4) 0.0544(17) Uani 1 1 d .
H152 H 0.6521 -0.0563 0.1859 0.065 Uiso 1 1 calc R
C153 C 0.5332(4) -0.0586(2) 0.2336(5) 0.0621(19) Uani 1 1 d .
H153 H 0.5139 -0.0838 0.2057 0.074 Uiso 1 1 calc R
C154 C 0.4800(4) -0.0379(2) 0.2862(6) 0.070(2) Uani 1 1 d .
C155 C 0.5107(4) -0.0005(2) 0.3258(5) 0.0601(19) Uani 1 1 d .
H155 H 0.4753 0.0141 0.3612 0.072 Uiso 1 1 calc R
C156 C 0.5924(4) 0.01616(19) 0.3145(4) 0.0482(16) Uani 1 1 d .
H156 H 0.6111 0.0415 0.3426 0.058 Uiso 1 1 calc R
C157 C 0.3911(4) -0.0563(2) 0.3030(6) 0.099(3) Uani 1 1 d .
H15A H 0.4006 -0.0777 0.3482 0.149 Uiso 1 1 calc R
H15B H 0.3618 -0.0687 0.2494 0.149 Uiso 1 1 calc R
H15C H 0.3548 -0.0340 0.3222 0.149 Uiso 1 1 calc R
C201 C 0.8168(3) 0.19947(18) 0.2251(3) 0.0348(14) Uani 1 1 d .
C202 C 0.8578(4) 0.23177(18) 0.1816(4) 0.0415(14) Uani 1 1 d .
H202 H 0.9062 0.2253 0.1525 0.050 Uiso 1 1 calc R
C203 C 0.8270(4) 0.27362(18) 0.1816(4) 0.0471(15) Uani 1 1 d .
H203 H 0.8543 0.2946 0.1518 0.057 Uiso 1 1 calc R
C204 C 0.7559(4) 0.28393(19) 0.2259(4) 0.0445(15) Uani 1 1 d .
C205 C 0.7161(4) 0.2522(2) 0.2687(4) 0.0457(16) Uani 1 1 d .
H205 H 0.6682 0.2588 0.2984 0.055 Uiso 1 1 calc R
C206 C 0.7460(3) 0.21048(18) 0.2685(3) 0.0361(14) Uani 1 1 d .
H206 H 0.7179 0.1897 0.2981 0.043 Uiso 1 1 calc R
C207 C 0.7236(4) 0.32954(18) 0.2257(4) 0.0611(19) Uani 1 1 d .
H20A H 0.7737 0.3484 0.2321 0.092 Uiso 1 1 calc R
H20B H 0.6898 0.3337 0.2740 0.092 Uiso 1 1 calc R
H20C H 0.6870 0.3354 0.1707 0.092 Uiso 1 1 calc R
C3S C 1.0767(5) 0.2692(2) 0.2252(5) 0.074(2) Uani 1 1 d .
H3S1 H 1.0268 0.2563 0.2490 0.089 Uiso 1 1 calc R
H3S2 H 1.1302 0.2628 0.2651 0.089 Uiso 1 1 calc R
Cl6 Cl 1.06160(14) 0.32511(6) 0.21709(15) 0.0944(7) Uani 1 1 d .
Cl5 Cl 1.08527(14) 0.24776(7) 0.11783(17) 0.1010(7) Uani 1 1 d .
Cl3 Cl 0.80493(15) 0.25091(10) 0.49463(14) 0.1284(11) Uani 1 1 d .
Cl4 Cl 0.9233(2) 0.31275(9) 0.4344(2) 0.1816(16) Uani 1 1 d .
C2S C 0.8930(4) 0.2606(2) 0.4317(5) 0.077(2) Uani 1 1 d .
H2S1 H 0.9437 0.2434 0.4549 0.092 Uiso 1 1 calc R
H2S2 H 0.8748 0.2521 0.3708 0.092 Uiso 1 1 calc R

loop_
_atom_site_aniso_label
_atom_site_aniso_U_11
_atom_site_aniso_U_22
_atom_site_aniso_U_33
_atom_site_aniso_U_23
_atom_site_aniso_U_13
_atom_site_aniso_U_12
P1 0.0388(8) 0.0285(9) 0.0291(8) -0.0029(7) 0.0038(6) -0.0004(6)
P2 0.0406(8) 0.0420(10) 0.0306(8) -0.0020(7) 0.0026(6) -0.0017(7)
O1 0.046(2) 0.027(2) 0.034(2) -0.0080(17) 0.0029(16) -0.0041(16)
O2 0.056(2) 0.052(3) 0.036(2) -0.009(2) 0.0140(18) -0.022(2)
N2 0.041(3) 0.023(3) 0.032(3) 0.000(2) 0.002(2) -0.006(2)
N22 0.044(3) 0.019(3) 0.033(3) 0.001(2) 0.003(2) 0.009(2)
N23 0.044(3) 0.029(3) 0.031(3) 0.003(2) 0.010(2) -0.011(2)
N24 0.044(3) 0.026(3) 0.035(3) -0.006(2) 0.012(2) 0.008(2)
C1 0.047(3) 0.031(3) 0.022(3) 0.001(3) 0.003(2) -0.006(3)
C3 0.048(4) 0.030(3) 0.026(3) 0.005(3) 0.005(2) -0.006(3)
C4 0.036(3) 0.021(3) 0.024(3) 0.002(2) 0.002(2) 0.002(2)
C5 0.038(3) 0.031(4) 0.024(3) 0.001(3) 0.002(2) -0.004(3)
C6 0.034(3) 0.032(4) 0.033(3) 0.003(3) 0.003(2) -0.002(3)
C7 0.039(3) 0.032(4) 0.035(3) -0.005(3) 0.007(2) 0.004(3)
C8 0.045(3) 0.028(3) 0.030(3) 0.003(3) 0.006(2) 0.008(3)
C9 0.039(3) 0.025(3) 0.034(3) 0.000(3) -0.005(2) 0.001(3)
C10 0.037(3) 0.031(3) 0.029(3) -0.005(3) 0.003(2) 0.002(3)
C11 0.044(3) 0.027(3) 0.031(3) 0.001(3) 0.001(2) 0.007(3)
C12 0.048(4) 0.030(3) 0.031(3) -0.001(3) 0.002(3) -0.012(3)
C13 0.051(4) 0.028(4) 0.039(3) -0.001(3) 0.012(3) -0.007(3)
C14 0.065(4) 0.027(4) 0.028(3) -0.009(3) 0.000(3) 0.003(3)
C15 0.038(3) 0.023(3) 0.046(4) -0.005(3) 0.005(3) -0.001(3)
C16 0.041(3) 0.041(4) 0.033(3) 0.001(3) 0.000(2) -0.004(3)
C17 0.042(3) 0.038(4) 0.032(3) -0.001(3) -0.002(2) -0.001(3)
C18 0.027(3) 0.048(4) 0.034(3) 0.001(3) 0.003(2) 0.007(3)
C19 0.047(3) 0.029(4) 0.024(3) -0.009(3) 0.011(2) -0.001(3)
C20 0.046(3) 0.033(4) 0.013(3) 0.001(2) -0.004(2) 0.012(3)
C21 0.041(3) 0.014(3) 0.026(3) 0.001(2) -0.001(2) 0.004(2)
C22 0.037(3) 0.042(4) 0.024(3) -0.008(3) 0.003(2) 0.004(3)
C23 0.050(4) 0.055(5) 0.029(3) 0.001(3) 0.000(3) 0.011(3)
C24 0.066(4) 0.070(5) 0.033(4) 0.010(3) 0.003(3) 0.033(4)
C25 0.070(5) 0.104(7) 0.038(4) -0.001(4) -0.011(3) 0.044(5)
C26 0.061(4) 0.078(6) 0.042(4) -0.022(4) -0.006(3) 0.013(4)
C27 0.052(4) 0.060(4) 0.031(3) -0.009(3) -0.001(3) 0.016(3)
C28 0.040(3) 0.029(3) 0.026(3) 0.003(3) 0.007(2) 0.004(3)
C29 0.054(4) 0.033(4) 0.034(3) -0.005(3) -0.006(3) -0.003(3)
C30 0.043(3) 0.050(4) 0.037(4) -0.003(3) 0.002(3) -0.012(3)
C31 0.041(3) 0.054(4) 0.030(3) -0.002(3) 0.001(3) 0.000(3)
C32 0.043(3) 0.051(4) 0.025(3) -0.006(3) 0.004(3) 0.007(3)
C33 0.045(3) 0.028(3) 0.030(3) -0.006(3) 0.002(3) -0.001(3)
C34 0.054(4) 0.063(5) 0.025(3) 0.002(3) 0.008(3) 0.021(3)
C35 0.058(4) 0.121(7) 0.047(4) -0.026(4) -0.011(3) 0.029(4)
C36 0.093(6) 0.177(11) 0.048(5) -0.032(7) -0.013(4) 0.077(8)
C37 0.134(10) 0.139(10) 0.049(5) 0.013(6) 0.009(6) 0.066(8)
C38 0.124(7) 0.090(6) 0.059(5) 0.041(5) 0.039(5) 0.057(6)
C39 0.064(4) 0.094(6) 0.034(4) 0.022(4) 0.016(3) 0.035(4)
C40 0.032(3) 0.037(4) 0.026(3) 0.001(3) -0.002(2) 0.000(3)
C41 0.042(3) 0.044(4) 0.035(3) -0.003(3) -0.006(3) -0.005(3)
C42 0.065(4) 0.049(4) 0.032(3) -0.016(3) 0.002(3) 0.001(3)
C43 0.066(4) 0.046(4) 0.036(4) -0.005(3) 0.012(3) 0.005(3)
C44 0.059(4) 0.050(4) 0.038(4) 0.001(3) 0.016(3) 0.008(3)
C45 0.049(3) 0.038(4) 0.035(3) 0.003(3) 0.009(3) 0.001(3)
C51 0.032(3) 0.029(3) 0.029(3) -0.001(3) 0.001(2) -0.002(2)
C52 0.041(3) 0.028(3) 0.047(4) -0.005(3) 0.007(3) -0.007(3)
C53 0.037(4) 0.054(5) 0.057(4) -0.006(4) 0.006(3) 0.004(3)
C54 0.028(3) 0.037(4) 0.071(4) 0.001(3) 0.013(3) -0.004(3)
C55 0.063(4) 0.029(4) 0.058(4) -0.002(3) 0.025(3) -0.002(3)
C56 0.042(3) 0.023(3) 0.040(3) -0.005(3) 0.003(3) 0.003(3)
C57 0.043(4) 0.071(6) 0.203(10) 0.021(6) 0.040(5) -0.006(4)
C101 0.049(3) 0.027(3) 0.035(3) 0.009(3) 0.009(3) 0.003(3)
C102 0.047(3) 0.031(4) 0.039(3) 0.005(3) -0.007(3) 0.000(3)
C103 0.049(4) 0.037(4) 0.046(4) 0.013(3) 0.013(3) 0.006(3)
C104 0.049(4) 0.032(4) 0.039(3) 0.011(3) 0.011(3) 0.011(3)
C105 0.073(4) 0.031(4) 0.034(3) 0.000(3) 0.016(3) 0.003(3)
C106 0.049(3) 0.024(3) 0.036(3) -0.003(3) 0.002(3) 0.003(3)
C107 0.073(4) 0.038(4) 0.059(4) 0.006(3) 0.004(3) 0.025(3)
C151 0.035(3) 0.027(3) 0.044(4) -0.002(3) 0.003(3) 0.004(3)
C152 0.046(4) 0.046(4) 0.069(5) -0.007(4) 0.001(3) 0.000(3)
C153 0.043(4) 0.051(5) 0.088(5) 0.004(4) -0.005(4) -0.008(3)
C154 0.042(4) 0.057(5) 0.107(6) 0.029(5) -0.007(4) -0.007(4)
C155 0.045(4) 0.057(5) 0.079(5) 0.027(4) 0.011(3) 0.010(3)
C156 0.042(4) 0.040(4) 0.061(4) 0.008(3) 0.000(3) 0.004(3)
C157 0.040(4) 0.081(6) 0.177(9) 0.044(6) 0.014(5) -0.008(4)
C201 0.037(3) 0.041(4) 0.023(3) -0.003(3) -0.007(2) 0.005(3)
C202 0.056(4) 0.030(4) 0.038(3) -0.007(3) 0.001(3) 0.006(3)
C203 0.058(4) 0.033(4) 0.047(4) -0.002(3) -0.004(3) 0.003(3)
C204 0.033(3) 0.037(4) 0.060(4) -0.010(3) -0.006(3) 0.000(3)
C205 0.036(3) 0.049(4) 0.049(4) -0.015(3) -0.005(3) 0.008(3)
C206 0.037(3) 0.039(4) 0.031(3) -0.010(3) 0.000(2) 0.006(3)
C207 0.072(4) 0.033(4) 0.072(5) -0.010(3) -0.012(4) 0.019(3)
C3S 0.074(5) 0.051(5) 0.095(6) -0.014(4) 0.000(4) 0.001(4)
Cl6 0.0991(15) 0.0586(13) 0.1177(18) -0.0043(13) -0.0152(13) -0.0020(11)
Cl5 0.0965(15) 0.0704(15) 0.140(2) -0.0090(14) 0.0309(14) -0.0010(11)
Cl3 0.1047(17) 0.223(3) 0.0547(13) -0.0097(17) 0.0014(12) 0.0625(18)
Cl4 0.233(4) 0.078(2) 0.200(3) -0.004(2) -0.095(3) 0.009(2)
C2S 0.079(5) 0.080(6) 0.066(5) -0.018(4) -0.009(4) 0.019(4)

loop_
_atom_type_symbol
_atom_type_description
_atom_type_scat_dispersion_real
_atom_type_scat_dispersion_imag
_atom_type_scat_source
C C 0.0033 0.0016 'International Tables Vol C Tables 4.2.6.8 and 6.1.1.4'
H H 0.0000 0.0000 'International Tables Vol C Tables 4.2.6.8 and 6.1.1.4'
N N 0.0061 0.0033 'International Tables Vol C Tables 4.2.6.8 and 6.1.1.4'
O O 0.0106 0.0060 'International Tables Vol C Tables 4.2.6.8 and 6.1.1.4'
P P 0.1023 0.0942 'International Tables Vol C Tables 4.2.6.8 and 6.1.1.4'
Cl Cl 0.1484 0.1585 'International Tables Vol C Tables 4.2.6.8 and 6.1.1.4'

loop_
_geom_angle_atom_site_label_1
_geom_angle_atom_site_label_2
_geom_angle_atom_site_label_3
_geom_angle
O1 P1 C28 110.4(2)
O1 P1 C21 118.0(2)
C28 P1 C21 104.5(2)
O1 P1 C22 109.1(2)
C28 P1 C22 106.2(2)
C21 P1 C22 107.9(2)
O2 P2 C40 110.7(2)
O2 P2 C34 113.3(3)
C40 P2 C34 103.5(2)
O2 P2 C3 115.3(2)
C40 P2 C3 104.3(2)
C34 P2 C3 108.7(3)
C3 N2 C1 105.9(4)
C9 N22 C6 109.6(4)
C11 N23 C14 109.6(4)
C16 N24 C19 105.7(4)
N2 C1 C21 112.1(4)
N2 C1 C20 117.6(5)
C21 C1 C20 130.2(5)
N2 C3 C4 111.9(4)
N2 C3 P2 116.0(4)
C4 C3 P2 131.7(4)
C21 C4 C5 128.5(4)
C21 C4 C3 104.4(4)
C5 C4 C3 127.0(4)
C6 C5 C4 120.2(4)
C6 C5 C51 119.5(5)
C4 C5 C51 120.3(5)
C5 C6 N22 123.6(5)
C5 C6 C7 129.5(5)
N22 C6 C7 106.8(4)
C8 C7 C6 107.6(5)
C7 C8 C9 108.5(5)
N22 C9 C10 125.6(5)
N22 C9 C8 107.4(4)
C10 C9 C8 127.0(5)
C11 C10 C9 126.2(5)
C11 C10 C101 117.5(5)
C9 C10 C101 116.3(4)
C10 C11 N23 125.2(5)
C10 C11 C12 128.9(5)
N23 C11 C12 106.0(4)
C13 C12 C11 109.6(5)
C12 C13 C14 108.4(5)
N23 C14 C15 127.0(5)
N23 C14 C13 106.4(5)
C15 C14 C13 126.6(5)
C14 C15 C16 123.5(5)
C14 C15 C151 118.0(5)
C16 C15 C151 118.4(5)
N24 C16 C15 125.3(5)
N24 C16 C17 109.7(5)
C15 C16 C17 125.0(5)
C18 C17 C16 107.2(5)
C17 C18 C19 106.6(5)
N24 C19 C20 122.8(5)
N24 C19 C18 110.8(5)
C20 C19 C18 126.3(5)
C19 C20 C1 120.0(5)
C19 C20 C201 120.8(5)
C1 C20 C201 119.2(5)
C1 C21 C4 105.6(4)
C1 C21 P1 126.6(4)
C4 C21 P1 126.1(4)
C27 C22 C23 119.4(5)
C27 C22 P1 117.6(5)
C23 C22 P1 122.9(4)
C22 C23 C24 121.4(6)
C25 C24 C23 119.2(7)
C24 C25 C26 120.5(6)
C27 C26 C25 118.7(6)
C26 C27 C22 120.7(6)
C33 C28 C29 116.8(5)
C33 C28 P1 120.3(4)
C29 C28 P1 122.9(4)
C30 C29 C28 120.7(5)
C31 C30 C29 120.7(5)
C30 C31 C32 119.9(5)
C31 C32 C33 120.4(5)
C32 C33 C28 121.5(5)
C39 C34 C35 118.6(6)
C39 C34 P2 124.3(5)
C35 C34 P2 117.0(6)
C36 C35 C34 120.3(9)
C35 C36 C37 119.0(10)
C38 C37 C36 122.1(9)
C37 C38 C39 117.7(9)
C34 C39 C38 122.2(7)
C41 C40 C45 118.9(5)
C41 C40 P2 117.3(4)
C45 C40 P2 123.5(4)
C40 C41 C42 120.5(5)
C43 C42 C41 120.5(6)
C42 C43 C44 119.4(5)
C45 C44 C43 120.3(6)
C44 C45 C40 120.3(6)
C56 C51 C52 117.6(5)
C56 C51 C5 122.3(5)
C52 C51 C5 120.0(5)
C51 C52 C53 120.6(5)
C54 C53 C52 120.6(5)
C55 C54 C53 116.9(5)
C55 C54 C57 121.6(6)
C53 C54 C57 121.5(6)
C56 C55 C54 123.2(5)
C55 C56 C51 120.9(5)
C102 C101 C106 118.2(5)
C102 C101 C10 122.4(5)
C106 C101 C10 119.3(5)
C101 C102 C103 120.7(5)
C104 C103 C102 121.2(5)
C105 C104 C103 118.1(5)
C105 C104 C107 121.8(5)
C103 C104 C107 120.0(5)
C104 C105 C106 122.4(5)
C105 C106 C101 119.3(5)
C152 C151 C156 117.6(5)
C152 C151 C15 121.9(5)
C156 C151 C15 120.4(5)
C151 C152 C153 121.0(6)
C154 C153 C152 120.6(6)
C153 C154 C155 117.9(6)
C153 C154 C157 121.5(7)
C155 C154 C157 120.5(8)
C154 C155 C156 122.0(6)
C155 C156 C151 120.9(6)
C206 C201 C202 117.9(5)
C206 C201 C20 122.2(5)
C202 C201 C20 119.9(5)
C203 C202 C201 120.8(5)
C204 C203 C202 120.2(6)
C205 C204 C203 118.7(5)
C205 C204 C207 121.7(5)
C203 C204 C207 119.5(6)
C204 C205 C206 121.3(5)
C201 C206 C205 121.0(5)
Cl6 C3S Cl5 109.5(4)
Cl4 C2S Cl3 111.9(4)

loop_
_geom_bond_atom_site_label_1
_geom_bond_atom_site_label_2
_geom_bond_distance
P1 O1 1.497(4)
P1 C28 1.790(5)
P1 C21 1.800(5)
P1 C22 1.813(5)
P2 O2 1.479(4)
P2 C40 1.794(5)
P2 C34 1.794(6)
P2 C3 1.814(5)
N2 C3 1.318(6)
N2 C1 1.389(6)
N22 C9 1.349(6)
N22 C6 1.393(6)
N23 C11 1.390(6)
N23 C14 1.395(6)
N24 C16 1.363(6)
N24 C19 1.375(6)
C1 C21 1.401(7)
C1 C20 1.459(7)
C3 C4 1.464(7)
C4 C21 1.417(6)
C4 C5 1.441(7)
C5 C6 1.384(7)
C5 C51 1.465(7)
C6 C7 1.439(7)
C7 C8 1.347(7)
C8 C9 1.442(7)
C9 C10 1.419(7)
C10 C11 1.370(7)
C10 C101 1.491(7)
C11 C12 1.431(7)
C12 C13 1.345(7)
C13 C14 1.435(7)
C14 C15 1.413(7)
C15 C16 1.420(7)
C15 C151 1.464(7)
C16 C17 1.444(7)
C17 C18 1.350(7)
C18 C19 1.422(7)
C19 C20 1.404(7)
C20 C201 1.474(7)
C22 C27 1.388(7)
C22 C23 1.388(8)
C23 C24 1.388(7)
C24 C25 1.370(9)
C25 C26 1.435(10)
C26 C27 1.381(8)
C28 C33 1.396(7)
C28 C29 1.410(7)
C29 C30 1.400(7)
C30 C31 1.356(7)
C31 C32 1.378(8)
C32 C33 1.387(7)
C34 C39 1.383(9)
C34 C35 1.425(8)
C35 C36 1.396(11)
C36 C37 1.398(13)
C37 C38 1.394(12)
C38 C39 1.408(9)
C40 C41 1.376(7)
C40 C45 1.413(7)
C41 C42 1.398(7)
C42 C43 1.366(8)
C43 C44 1.411(8)
C44 C45 1.366(7)
C51 C56 1.399(7)
C51 C52 1.402(7)
C52 C53 1.410(7)
C53 C54 1.408(8)
C54 C55 1.381(8)
C54 C57 1.493(8)
C55 C56 1.366(7)
C101 C102 1.381(7)
C101 C106 1.405(7)
C102 C103 1.391(7)
C103 C104 1.374(8)
C104 C105 1.364(7)
C104 C107 1.494(7)
C105 C106 1.389(7)
C151 C152 1.382(7)
C151 C156 1.386(7)
C152 C153 1.410(8)
C153 C154 1.374(9)
C154 C155 1.377(9)
C154 C157 1.523(9)
C155 C156 1.379(8)
C201 C206 1.379(7)
C201 C202 1.403(7)
C202 C203 1.398(7)
C203 C204 1.386(8)
C204 C205 1.375(8)
C204 C207 1.517(8)
C205 C206 1.390(7)
C3S Cl6 1.777(7)
C3S Cl5 1.789(7)
Cl3 C2S 1.772(7)
Cl4 C2S 1.705(8)

loop_
_geom_torsion_atom_site_label_1
_geom_torsion_atom_site_label_2
_geom_torsion_atom_site_label_3
_geom_torsion_atom_site_label_4
_geom_torsion
C3 N2 C1 C21 -2.7(6)
C3 N2 C1 C20 173.0(4)
C1 N2 C3 C4 1.1(5)
C1 N2 C3 P2 -172.5(3)
O2 P2 C3 N2 -90.2(4)
C40 P2 C3 N2 31.4(4)
C34 P2 C3 N2 141.3(4)
O2 P2 C3 C4 97.6(5)
C40 P2 C3 C4 -140.7(5)
C34 P2 C3 C4 -30.8(5)
N2 C3 C4 C21 0.8(5)
P2 C3 C4 C21 173.1(4)
N2 C3 C4 C5 -176.9(5)
P2 C3 C4 C5 -4.5(8)
C21 C4 C5 C6 -35.9(8)
C3 C4 C5 C6 141.2(5)
C21 C4 C5 C51 142.3(5)
C3 C4 C5 C51 -40.6(7)
C4 C5 C6 N22 -25.6(7)
C51 C5 C6 N22 156.2(5)
C4 C5 C6 C7 156.6(5)
C51 C5 C6 C7 -21.6(8)
C9 N22 C6 C5 -179.4(5)
C9 N22 C6 C7 -1.2(5)
C5 C6 C7 C8 178.7(5)
N22 C6 C7 C8 0.6(6)
C6 C7 C8 C9 0.1(6)
C6 N22 C9 C10 179.2(5)
C6 N22 C9 C8 1.2(5)
C7 C8 C9 N22 -0.8(6)
C7 C8 C9 C10 -178.8(5)
N22 C9 C10 C11 20.9(8)
C8 C9 C10 C11 -161.4(5)
N22 C9 C10 C101 -159.0(5)
C8 C9 C10 C101 18.6(7)
C9 C10 C11 N23 17.4(8)
C101 C10 C11 N23 -162.6(5)
C9 C10 C11 C12 -163.2(5)
C101 C10 C11 C12 16.8(8)
C14 N23 C11 C10 176.2(5)
C14 N23 C11 C12 -3.3(5)
C10 C11 C12 C13 -177.6(5)
N23 C11 C12 C13 1.9(6)
C11 C12 C13 C14 0.2(6)
C11 N23 C14 C15 -176.6(5)
C11 N23 C14 C13 3.4(5)
C12 C13 C14 N23 -2.2(6)
C12 C13 C14 C15 177.8(5)
N23 C14 C15 C16 -14.1(9)
C13 C14 C15 C16 165.9(5)
N23 C14 C15 C151 167.0(5)
C13 C14 C15 C151 -13.0(8)
C19 N24 C16 C15 -177.2(5)
C19 N24 C16 C17 1.8(6)
C14 C15 C16 N24 -17.6(9)
C151 C15 C16 N24 161.3(5)
C14 C15 C16 C17 163.4(5)
C151 C15 C16 C17 -17.7(8)
N24 C16 C17 C18 -1.8(6)
C15 C16 C17 C18 177.3(5)
C16 C17 C18 C19 0.9(6)
C16 N24 C19 C20 175.1(5)
C16 N24 C19 C18 -1.3(5)
C17 C18 C19 N24 0.2(6)
C17 C18 C19 C20 -176.1(5)
N24 C19 C20 C1 19.0(7)
C18 C19 C20 C1 -165.1(5)
N24 C19 C20 C201 -158.7(5)
C18 C19 C20 C201 17.1(8)
N2 C1 C20 C19 -138.7(5)
C21 C1 C20 C19 36.1(8)
N2 C1 C20 C201 39.1(6)
C21 C1 C20 C201 -146.1(5)
N2 C1 C21 C4 3.2(5)
C20 C1 C21 C4 -171.9(5)
N2 C1 C21 P1 -162.7(4)
C20 C1 C21 P1 22.3(8)
C5 C4 C21 C1 175.3(5)
C3 C4 C21 C1 -2.3(5)
C5 C4 C21 P1 -18.8(7)
C3 C4 C21 P1 163.7(4)
O1 P1 C21 C1 -107.4(4)
C28 P1 C21 C1 129.6(4)
C22 P1 C21 C1 16.8(5)
O1 P1 C21 C4 89.6(5)
C28 P1 C21 C4 -33.5(5)
C22 P1 C21 C4 -146.2(4)
O1 P1 C22 C27 -1.2(5)
C28 P1 C22 C27 117.8(4)
C21 P1 C22 C27 -130.6(4)
O1 P1 C22 C23 179.8(4)
C28 P1 C22 C23 -61.2(5)
C21 P1 C22 C23 50.4(5)
C27 C22 C23 C24 1.0(8)
P1 C22 C23 C24 180.0(4)
C22 C23 C24 C25 0.5(8)
C23 C24 C25 C26 -1.9(9)
C24 C25 C26 C27 1.7(9)
C25 C26 C27 C22 -0.1(9)
C23 C22 C27 C26 -1.3(8)
P1 C22 C27 C26 179.7(4)
O1 P1 C28 C33 6.2(5)
C21 P1 C28 C33 134.1(4)
C22 P1 C28 C33 -112.0(4)
O1 P1 C28 C29 -171.5(4)
C21 P1 C28 C29 -43.7(5)
C22 P1 C28 C29 70.3(5)
C33 C28 C29 C30 -0.8(7)
P1 C28 C29 C30 177.0(4)
C28 C29 C30 C31 0.2(8)
C29 C30 C31 C32 0.4(8)
C30 C31 C32 C33 -0.4(8)
C31 C32 C33 C28 -0.2(8)
C29 C28 C33 C32 0.8(7)
P1 C28 C33 C32 -177.0(4)
O2 P2 C34 C39 -166.1(5)
C40 P2 C34 C39 73.9(5)
C3 P2 C34 C39 -36.5(6)
O2 P2 C34 C35 18.8(5)
C40 P2 C34 C35 -101.2(5)
C3 P2 C34 C35 148.3(4)
C39 C34 C35 C36 -0.3(9)
P2 C34 C35 C36 175.1(5)
C34 C35 C36 C37 2.8(11)
C35 C36 C37 C38 -2.2(13)
C36 C37 C38 C39 -0.9(12)
C35 C34 C39 C38 -2.9(9)
P2 C34 C39 C38 -178.0(5)
C37 C38 C39 C34 3.5(10)
O2 P2 C40 C41 -13.4(5)
C34 P2 C40 C41 108.4(4)
C3 P2 C40 C41 -138.0(4)
O2 P2 C40 C45 173.1(4)
C34 P2 C40 C45 -65.2(5)
C3 P2 C40 C45 48.5(5)
C45 C40 C41 C42 -1.4(8)
P2 C40 C41 C42 -175.2(4)
C40 C41 C42 C43 1.3(8)
C41 C42 C43 C44 -1.7(9)
C42 C43 C44 C45 2.3(8)
C43 C44 C45 C40 -2.5(8)
C41 C40 C45 C44 2.1(8)
P2 C40 C45 C44 175.5(4)
C6 C5 C51 C56 145.6(5)
C4 C5 C51 C56 -32.6(7)
C6 C5 C51 C52 -36.1(7)
C4 C5 C51 C52 145.7(5)
C56 C51 C52 C53 0.5(8)
C5 C51 C52 C53 -178.0(5)
C51 C52 C53 C54 0.4(8)
C52 C53 C54 C55 -1.6(8)
C52 C53 C54 C57 177.1(6)
C53 C54 C55 C56 2.0(9)
C57 C54 C55 C56 -176.7(6)
C54 C55 C56 C51 -1.2(9)
C52 C51 C56 C55 -0.1(8)
C5 C51 C56 C55 178.3(5)
C11 C10 C101 C102 -132.0(5)
C9 C10 C101 C102 48.0(7)
C11 C10 C101 C106 50.3(7)
C9 C10 C101 C106 -129.7(5)
C106 C101 C102 C103 -0.6(8)
C10 C101 C102 C103 -178.2(5)
C101 C102 C103 C104 -0.6(8)
C102 C103 C104 C105 2.3(8)
C102 C103 C104 C107 180.0(5)
C103 C104 C105 C106 -2.9(8)
C107 C104 C105 C106 179.5(5)
C104 C105 C106 C101 1.8(8)
C102 C101 C106 C105 0.0(8)
C10 C101 C106 C105 177.7(5)
C14 C15 C151 C152 -49.2(8)
C16 C15 C151 C152 131.9(6)
C14 C15 C151 C156 129.5(6)
C16 C15 C151 C156 -49.5(7)
C156 C151 C152 C153 0.0(8)
C15 C151 C152 C153 178.7(5)
C151 C152 C153 C154 -0.2(10)
C152 C153 C154 C155 0.5(10)
C152 C153 C154 C157 -177.6(6)
C153 C154 C155 C156 -0.5(10)
C157 C154 C155 C156 177.5(6)
C154 C155 C156 C151 0.3(9)
C152 C151 C156 C155 -0.1(8)
C15 C151 C156 C155 -178.8(5)
C19 C20 C201 C206 39.1(7)
C1 C20 C201 C206 -138.7(5)
C19 C20 C201 C202 -141.3(5)
C1 C20 C201 C202 41.0(7)
C206 C201 C202 C203 -0.7(7)
C20 C201 C202 C203 179.6(5)
C201 C202 C203 C204 0.9(8)
C202 C203 C204 C205 -0.7(8)
C202 C203 C204 C207 179.7(5)
C203 C204 C205 C206 0.3(8)
C207 C204 C205 C206 179.9(5)
C202 C201 C206 C205 0.3(7)
C20 C201 C206 C205 180.0(5)
C204 C205 C206 C201 -0.1(8)

loop_
_platon_squeeze_void_nr
_platon_squeeze_void_average_x
_platon_squeeze_void_average_y
_platon_squeeze_void_average_z
_platon_squeeze_void_volume
_platon_squeeze_void_count_electrons
_platon_squeeze_void_content
1 0.000 0.000 0.500 483 77 ' '
2 0.500 0.500 1.000 483 76 ' '
3 0.000 0.500 0.500 222 35 ' '
4 0.500 0.000 0.000 222 35 ' '
